data_4324220
loop_
_publ_author_name
'Xiao-Yan Tang'
'Ai-Xia Zheng'
'Hai Shang'
'Rong-Xin Yuan'
'Hong-Xi Li'
'Zhi-Gang Ren'
'Jian-Ping Lang'

_publ_contact_author_address
;         
School of Chemistry and Chemical Engineering, 
Suzhou University, Suzhou 215123, Jiangsu, 
P. R. China
;
_publ_contact_author_email jplang@suda.edu.cn
_publ_contact_author_fax 86-512-65880089
_publ_contact_author_name 'Jian-Ping Lang'
_publ_contact_author_phone 86-512-65882865
_publ_section_title
;
 Binding of a Coordinatively Unsaturated Mercury(II) Thiolate Compound by
 Carboxylate Anions
;
_journal_name_full 'Inorganic Chemistry'
_journal_page_first 503
_journal_page_last 516
_journal_paper_doi 10.1021/ic101587h
_journal_volume 50
_journal_year 2011
_chemical_formula_moiety 'C38 H52 Hg2 N4 O4 S4, 2(F6 P), 2(H2 O)'
_chemical_formula_sum 'C38 H56 F12 Hg2 N4 O6 P2 S4'
_chemical_formula_weight 1484.27
_chemical_name_systematic
; 
 ? 
;
_space_group_IT_number 15
_symmetry_cell_setting monoclinic
_symmetry_space_group_name_Hall '-C 2yc'
_symmetry_space_group_name_H-M 'C 1 2/c 1'
_atom_sites_solution_hydrogens geom
_atom_sites_solution_primary direct
_atom_sites_solution_secondary difmap
_cell_angle_alpha 90.00
_cell_angle_beta 119.33(3)
_cell_angle_gamma 90.00
_cell_formula_units_Z 4
_cell_length_a 33.884(7)
_cell_length_b 7.6754(15)
_cell_length_c 22.789(5)
_cell_measurement_temperature 193(2)
_cell_measurement_theta_max 25.3491
_cell_measurement_theta_min 3.0448
_cell_volume 5167(2)
_computing_cell_refinement 'CrystalClear, Ver. 1.30 (Rigaku/MSC, 2001)'
_computing_data_collection 'CrystalClear, Ver. 1.30 (Rigaku/MSC, 2001)'
_computing_data_reduction 'CrystalStructure, Ver. 3.60 (Rigaku/MSC, 2004)'
_computing_molecular_graphics 'SHELXL-97 (Sheldrick, 1997)'
_computing_publication_material 'SHELXL-97 (Sheldrick, 1997)'
_computing_structure_refinement 'SHELXL-97 (Sheldrick, 1997)'
_computing_structure_solution 'SHELXS-97 (Sheldrick, 1990)'
_diffrn_ambient_temperature 193(2)
_diffrn_measured_fraction_theta_full 0.998
_diffrn_measured_fraction_theta_max 0.998
_diffrn_measurement_device_type 'Rigaku Mercury'
_diffrn_measurement_method \w
_diffrn_radiation_monochromator graphite
_diffrn_radiation_source 'fine-focus sealed tube'
_diffrn_radiation_type MoK\a
_diffrn_radiation_wavelength 0.71073
_diffrn_reflns_av_R_equivalents 0.0558
_diffrn_reflns_av_sigmaI/netI 0.0441
_diffrn_reflns_limit_h_max 40
_diffrn_reflns_limit_h_min -34
_diffrn_reflns_limit_k_max 9
_diffrn_reflns_limit_k_min -9
_diffrn_reflns_limit_l_max 25
_diffrn_reflns_limit_l_min -27
_diffrn_reflns_number 24324
_diffrn_reflns_theta_full 25.35
_diffrn_reflns_theta_max 25.35
_diffrn_reflns_theta_min 3.04
_diffrn_standards_decay_% 0
_diffrn_standards_interval_count 0
_diffrn_standards_interval_time 0
_diffrn_standards_number 0
_exptl_absorpt_coefficient_mu 6.248
_exptl_absorpt_correction_T_max 0.5338
_exptl_absorpt_correction_T_min 0.2673
_exptl_absorpt_correction_type multi-scan
_exptl_absorpt_process_details 'Jacobson, R. (1998) Private communication to Rigaku Corp.'
_exptl_crystal_colour colorless
_exptl_crystal_density_diffrn 1.908
_exptl_crystal_description block
_exptl_crystal_F_000 2888
_exptl_crystal_size_max 0.38
_exptl_crystal_size_mid 0.18
_exptl_crystal_size_min 0.10
_refine_diff_density_max 1.336
_refine_diff_density_min -0.936
_refine_diff_density_rms 0.121
_refine_ls_extinction_method none
_refine_ls_goodness_of_fit_ref 1.163
_refine_ls_hydrogen_treatment mixed
_refine_ls_matrix_type full
_refine_ls_number_parameters 322
_refine_ls_number_reflns 4723
_refine_ls_number_restraints 3
_refine_ls_restrained_S_all 1.162
_refine_ls_R_factor_all 0.0582
_refine_ls_R_factor_gt 0.0429
_refine_ls_shift/su_max 0.003
_refine_ls_shift/su_mean 0.000
_refine_ls_structure_factor_coef Fsqd
_refine_ls_weighting_details 'calc w=1/[\s^2^(Fo^2^)+(0.0069P)^2^+39.3455P] where P=(Fo^2^+2Fc^2^)/3'
_refine_ls_weighting_scheme calc
_refine_ls_wR_factor_gt 0.0640
_refine_ls_wR_factor_ref 0.0679
_reflns_number_gt 3880
_reflns_number_total 4723
_reflns_threshold_expression >2sigma(I)
_cod_data_source_file ic101587h_si_002_6.cif
_cod_data_source_block 6
_cod_original_sg_symbol_H-M 'C 2/c'
_cod_database_code 4324220

loop_
_symmetry_equiv_pos_as_xyz
'x, y, z'
'-x, y, -z+1/2'
'x+1/2, y+1/2, z'
'-x+1/2, y+1/2, -z+1/2'
'-x, -y, -z'
'x, -y, z-1/2'
'-x+1/2, -y+1/2, -z'
'x+1/2, -y+1/2, z-1/2'

loop_
_atom_site_label
_atom_site_type_symbol
_atom_site_fract_x
_atom_site_fract_y
_atom_site_fract_z
_atom_site_U_iso_or_equiv
_atom_site_adp_type
_atom_site_occupancy
_atom_site_symmetry_multiplicity
_atom_site_calc_flag
_atom_site_refinement_flags
Hg1 Hg 0.991919(7) 0.74617(3) 0.599147(11) 0.02139(8) Uani 1 1 d .
S1 S 1.04888(6) 0.5343(2) 0.64346(8) 0.0272(4) Uani 1 1 d .
S2 S 0.93416(6) 0.9503(2) 0.54458(8) 0.0274(4) Uani 1 1 d .
N1 N 1.15442(16) 0.5484(7) 0.4929(3) 0.0240(12) Uani 1 1 d .
N2 N 0.86802(16) 0.9679(7) 0.2452(3) 0.0254(12) Uani 1 1 d .
C1 C 1.0785(2) 0.5500(8) 0.5978(3) 0.0216(14) Uani 1 1 d .
C2 C 1.0591(2) 0.5969(8) 0.5306(3) 0.0214(14) Uani 1 1 d .
H2 H 1.0280 0.6287 0.5070 0.026 Uiso 1 1 calc R
C3 C 1.0836(2) 0.5986(8) 0.4970(3) 0.0217(14) Uani 1 1 d .
H3 H 1.0698 0.6337 0.4512 0.026 Uiso 1 1 calc R
C4 C 1.1289(2) 0.5482(8) 0.5312(3) 0.0237(14) Uani 1 1 d .
C5 C 1.1489(2) 0.5004(8) 0.5977(3) 0.0284(16) Uani 1 1 d .
H5 H 1.1798 0.4661 0.6209 0.034 Uiso 1 1 calc R
C6 C 1.1240(2) 0.5023(9) 0.6308(3) 0.0302(16) Uani 1 1 d .
H6 H 1.1382 0.4705 0.6770 0.036 Uiso 1 1 calc R
C7 C 1.1540(2) 0.7280(8) 0.4665(3) 0.0309(16) Uani 1 1 d .
H7A H 1.1228 0.7613 0.4344 0.046 Uiso 1 1 calc R
H7B H 1.1722 0.7287 0.4438 0.046 Uiso 1 1 calc R
H7C H 1.1668 0.8110 0.5039 0.046 Uiso 1 1 calc R
C8 C 1.2032(2) 0.4963(10) 0.5356(4) 0.0393(19) Uani 1 1 d .
H8A H 1.2183 0.5780 0.5733 0.059 Uiso 1 1 calc R
H8B H 1.2182 0.4985 0.5083 0.059 Uiso 1 1 calc R
H8C H 1.2048 0.3784 0.5532 0.059 Uiso 1 1 calc R
C9 C 1.1327(2) 0.4242(9) 0.4343(4) 0.0391(19) Uani 1 1 d .
H9A H 1.1307 0.3082 0.4506 0.059 Uiso 1 1 calc R
H9B H 1.1511 0.4181 0.4119 0.059 Uiso 1 1 calc R
H9C H 1.1023 0.4656 0.4023 0.059 Uiso 1 1 calc R
C10 C 0.9171(2) 0.9374(8) 0.4580(3) 0.0224(14) Uani 1 1 d .
C11 C 0.8719(2) 0.9735(9) 0.4131(3) 0.0312(16) Uani 1 1 d .
H11 H 0.8517 0.9921 0.4302 0.037 Uiso 1 1 calc R
C12 C 0.8555(2) 0.9831(9) 0.3445(3) 0.0338(17) Uani 1 1 d .
H12 H 0.8246 1.0103 0.3149 0.041 Uiso 1 1 calc R
C13 C 0.8845(2) 0.9529(8) 0.3196(3) 0.0224(14) Uani 1 1 d .
C14 C 0.9296(2) 0.9166(7) 0.3624(3) 0.0198(14) Uani 1 1 d .
H14 H 0.9496 0.8974 0.3450 0.024 Uiso 1 1 calc R
C15 C 0.9453(2) 0.9084(7) 0.4308(3) 0.0206(14) Uani 1 1 d .
H15 H 0.9763 0.8823 0.4601 0.025 Uiso 1 1 calc R
C16 C 0.8178(2) 0.9544(11) 0.2041(3) 0.0405(19) Uani 1 1 d .
H16A H 0.8038 1.0543 0.2135 0.061 Uiso 1 1 calc R
H16B H 0.8076 0.8464 0.2154 0.061 Uiso 1 1 calc R
H16C H 0.8089 0.9535 0.1562 0.061 Uiso 1 1 calc R
C17 C 0.8888(3) 0.8264(10) 0.2226(3) 0.043(2) Uani 1 1 d .
H17A H 0.8816 0.7121 0.2341 0.064 Uiso 1 1 calc R
H17B H 0.9217 0.8415 0.2454 0.064 Uiso 1 1 calc R
H17C H 0.8765 0.8339 0.1738 0.064 Uiso 1 1 calc R
C18 C 0.8825(2) 1.1388(10) 0.2307(4) 0.043(2) Uani 1 1 d .
H18A H 0.8712 1.1497 0.1822 0.064 Uiso 1 1 calc R
H18B H 0.9157 1.1453 0.2547 0.064 Uiso 1 1 calc R
H18C H 0.8703 1.2337 0.2458 0.064 Uiso 1 1 calc R
C19 C 1.0000 0.6843(11) 0.7500 0.023(2) Uani 1 2 d S
C20 C 1.0000 0.8860(11) 0.7500 0.021(2) Uani 1 2 d S
O1 O 0.97965(16) 0.6119(5) 0.6934(2) 0.0322(11) Uani 1 1 d .
O2 O 0.99421(14) 0.9598(5) 0.7944(2) 0.0261(10) Uani 1 1 d .
O3 O 1.04901(16) 0.7283(7) 0.3367(2) 0.0336(11) Uani 1 1 d D
P1 P 0.76268(6) 0.4680(2) 0.12982(9) 0.0301(4) Uani 1 1 d .
F1 F 0.80603(16) 0.4919(7) 0.2005(2) 0.0718(16) Uani 1 1 d .
F2 F 0.78094(17) 0.6127(6) 0.0989(2) 0.0591(13) Uani 1 1 d .
F3 F 0.73748(15) 0.6162(5) 0.1476(2) 0.0532(12) Uani 1 1 d .
F4 F 0.74352(16) 0.3241(6) 0.1591(2) 0.0583(13) Uani 1 1 d .
F5 F 0.78735(14) 0.3187(5) 0.1106(2) 0.0483(12) Uani 1 1 d .
F6 F 0.71916(14) 0.4442(6) 0.0579(2) 0.0553(13) Uani 1 1 d .
H19 H 1.0271(16) 0.791(8) 0.317(3) 0.05(3) Uiso 1 1 d D
H20 H 1.039(3) 0.636(6) 0.318(4) 0.08(3) Uiso 1 1 d D

loop_
_atom_site_aniso_label
_atom_site_aniso_U_11
_atom_site_aniso_U_22
_atom_site_aniso_U_33
_atom_site_aniso_U_23
_atom_site_aniso_U_13
_atom_site_aniso_U_12
Hg1 0.02571(13) 0.02054(13) 0.02011(13) 0.00038(12) 0.01293(10) 0.00132(12)
S1 0.0349(10) 0.0255(9) 0.0264(9) 0.0076(8) 0.0191(8) 0.0081(7)
S2 0.0344(10) 0.0278(9) 0.0228(9) 0.0024(8) 0.0163(8) 0.0102(7)
N1 0.020(3) 0.024(3) 0.026(3) 0.005(2) 0.010(2) 0.002(2)
N2 0.026(3) 0.023(3) 0.026(3) -0.003(2) 0.012(3) 0.000(2)
C1 0.026(4) 0.017(3) 0.025(4) -0.005(3) 0.016(3) -0.002(3)
C2 0.021(3) 0.025(3) 0.021(4) -0.002(3) 0.012(3) 0.004(3)
C3 0.021(3) 0.027(4) 0.013(3) 0.000(3) 0.005(3) 0.005(3)
C4 0.029(4) 0.018(3) 0.028(4) 0.000(3) 0.017(3) 0.000(3)
C5 0.024(4) 0.031(4) 0.025(4) 0.003(3) 0.008(3) 0.008(3)
C6 0.030(4) 0.037(4) 0.020(4) 0.005(3) 0.009(3) 0.004(3)
C7 0.039(4) 0.024(4) 0.037(4) 0.005(3) 0.024(3) -0.006(3)
C8 0.028(4) 0.055(5) 0.039(4) 0.015(4) 0.020(3) 0.017(3)
C9 0.046(5) 0.038(4) 0.047(5) -0.019(4) 0.034(4) -0.014(4)
C10 0.024(4) 0.021(3) 0.025(4) -0.003(3) 0.013(3) 0.000(3)
C11 0.028(4) 0.045(4) 0.026(4) -0.006(3) 0.017(3) 0.005(3)
C12 0.026(4) 0.041(4) 0.034(4) -0.001(4) 0.014(3) 0.007(3)
C13 0.023(3) 0.020(3) 0.019(3) -0.002(3) 0.006(3) -0.001(3)
C14 0.023(3) 0.019(3) 0.024(4) 0.000(3) 0.017(3) 0.002(3)
C15 0.016(3) 0.019(3) 0.025(4) -0.001(3) 0.007(3) 0.001(2)
C16 0.024(4) 0.059(5) 0.027(4) 0.000(4) 0.004(3) -0.006(4)
C17 0.049(5) 0.056(5) 0.018(4) -0.012(4) 0.011(3) 0.009(4)
C18 0.043(5) 0.043(5) 0.031(4) 0.005(4) 0.009(4) -0.013(4)
C19 0.031(5) 0.027(5) 0.023(5) 0.000 0.023(4) 0.000
C20 0.015(5) 0.027(5) 0.015(5) 0.000 0.002(4) 0.000
O1 0.052(3) 0.022(2) 0.027(3) -0.006(2) 0.023(2) -0.011(2)
O2 0.039(3) 0.023(2) 0.023(2) -0.003(2) 0.020(2) 0.002(2)
O3 0.030(3) 0.025(3) 0.036(3) -0.002(3) 0.008(2) -0.001(2)
P1 0.0250(9) 0.0309(10) 0.0331(10) 0.0030(9) 0.0134(8) -0.0011(8)
F1 0.053(3) 0.078(4) 0.047(3) -0.007(3) -0.005(2) -0.003(3)
F2 0.083(4) 0.041(3) 0.084(4) 0.004(2) 0.065(3) -0.012(2)
F3 0.058(3) 0.038(3) 0.081(3) -0.012(2) 0.048(3) -0.001(2)
F4 0.078(3) 0.046(3) 0.072(3) 0.009(2) 0.053(3) -0.010(2)
F5 0.044(3) 0.042(3) 0.066(3) 0.002(2) 0.032(2) 0.0119(19)
F6 0.041(3) 0.048(3) 0.049(3) -0.003(2) 0.000(2) 0.010(2)

loop_
_atom_type_symbol
_atom_type_description
_atom_type_scat_dispersion_real
_atom_type_scat_dispersion_imag
_atom_type_scat_source
C C 0.0033 0.0016 'International Tables Vol C Tables 4.2.6.8 and 6.1.1.4'
H H 0.0000 0.0000 'International Tables Vol C Tables 4.2.6.8 and 6.1.1.4'
N N 0.0061 0.0033 'International Tables Vol C Tables 4.2.6.8 and 6.1.1.4'
O O 0.0106 0.0060 'International Tables Vol C Tables 4.2.6.8 and 6.1.1.4'
S S 0.1246 0.1234 'International Tables Vol C Tables 4.2.6.8 and 6.1.1.4'
Hg Hg -2.3894 9.2266 'International Tables Vol C Tables 4.2.6.8 and 6.1.1.4'
P P 0.1023 0.0942 'International Tables Vol C Tables 4.2.6.8 and 6.1.1.4'
F F 0.0171 0.0103 'International Tables Vol C Tables 4.2.6.8 and 6.1.1.4'

loop_
_geom_angle_atom_site_label_1
_geom_angle_atom_site_label_2
_geom_angle_atom_site_label_3
_geom_angle
_geom_angle_site_symmetry_1
_geom_angle_site_symmetry_3
S2 Hg1 S1 174.37(6) . .
S2 Hg1 O1 105.98(11) . .
S1 Hg1 O1 78.43(11) . .
C1 S1 Hg1 106.5(2) . .
C10 S2 Hg1 106.7(2) . .
C4 N1 C7 109.9(5) . .
C4 N1 C8 112.8(5) . .
C7 N1 C8 107.2(5) . .
C4 N1 C9 110.2(5) . .
C7 N1 C9 108.7(5) . .
C8 N1 C9 108.0(5) . .
C16 N2 C18 108.7(5) . .
C16 N2 C13 112.4(5) . .
C18 N2 C13 109.5(5) . .
C16 N2 C17 108.3(5) . .
C18 N2 C17 107.3(5) . .
C13 N2 C17 110.4(5) . .
C2 C1 C6 117.7(6) . .
C2 C1 S1 124.7(5) . .
C6 C1 S1 117.5(5) . .
C3 C2 C1 121.9(6) . .
C3 C2 H2 119.1 . .
C1 C2 H2 119.1 . .
C2 C3 C4 119.0(6) . .
C2 C3 H3 120.5 . .
C4 C3 H3 120.5 . .
C5 C4 C3 120.2(6) . .
C5 C4 N1 122.0(6) . .
C3 C4 N1 117.8(5) . .
C4 C5 C6 119.9(6) . .
C4 C5 H5 120.1 . .
C6 C5 H5 120.1 . .
C5 C6 C1 121.3(6) . .
C5 C6 H6 119.4 . .
C1 C6 H6 119.4 . .
N1 C7 H7A 109.5 . .
N1 C7 H7B 109.5 . .
H7A C7 H7B 109.5 . .
N1 C7 H7C 109.5 . .
H7A C7 H7C 109.5 . .
H7B C7 H7C 109.5 . .
N1 C8 H8A 109.5 . .
N1 C8 H8B 109.5 . .
H8A C8 H8B 109.5 . .
N1 C8 H8C 109.5 . .
H8A C8 H8C 109.5 . .
H8B C8 H8C 109.5 . .
N1 C9 H9A 109.5 . .
N1 C9 H9B 109.5 . .
H9A C9 H9B 109.5 . .
N1 C9 H9C 109.5 . .
H9A C9 H9C 109.5 . .
H9B C9 H9C 109.5 . .
C11 C10 C15 117.0(6) . .
C11 C10 S2 116.8(5) . .
C15 C10 S2 125.9(5) . .
C12 C11 C10 122.2(6) . .
C12 C11 H11 118.9 . .
C10 C11 H11 118.9 . .
C13 C12 C11 119.0(6) . .
C13 C12 H12 120.5 . .
C11 C12 H12 120.5 . .
C12 C13 C14 120.8(6) . .
C12 C13 N2 120.3(5) . .
C14 C13 N2 118.8(5) . .
C15 C14 C13 119.2(6) . .
C15 C14 H14 120.4 . .
C13 C14 H14 120.4 . .
C14 C15 C10 121.8(6) . .
C14 C15 H15 119.1 . .
C10 C15 H15 119.1 . .
N2 C16 H16A 109.5 . .
N2 C16 H16B 109.5 . .
H16A C16 H16B 109.5 . .
N2 C16 H16C 109.5 . .
H16A C16 H16C 109.5 . .
H16B C16 H16C 109.5 . .
N2 C17 H17A 109.5 . .
N2 C17 H17B 109.5 . .
H17A C17 H17B 109.5 . .
N2 C17 H17C 109.5 . .
H17A C17 H17C 109.5 . .
H17B C17 H17C 109.5 . .
N2 C18 H18A 109.5 . .
N2 C18 H18B 109.5 . .
H18A C18 H18B 109.5 . .
N2 C18 H18C 109.5 . .
H18A C18 H18C 109.5 . .
H18B C18 H18C 109.5 . .
O1 C19 O1 127.4(8) 2_756 .
O1 C19 C20 116.3(4) 2_756 .
O1 C19 C20 116.3(4) . .
O2 C20 O2 126.4(8) . 2_756
O2 C20 C19 116.8(4) . .
O2 C20 C19 116.8(4) 2_756 .
C19 O1 Hg1 116.4(4) . .
H19 O3 H20 101(8) . .
F1 P1 F4 91.1(3) . .
F1 P1 F3 90.2(3) . .
F4 P1 F3 90.5(2) . .
F1 P1 F6 179.3(3) . .
F4 P1 F6 89.4(3) . .
F3 P1 F6 90.1(2) . .
F1 P1 F2 90.1(3) . .
F4 P1 F2 178.8(3) . .
F3 P1 F2 89.3(2) . .
F6 P1 F2 89.4(3) . .
F1 P1 F5 90.8(3) . .
F4 P1 F5 89.6(2) . .
F3 P1 F5 179.0(3) . .
F6 P1 F5 88.9(2) . .
F2 P1 F5 90.6(2) . .

loop_
_geom_bond_atom_site_label_1
_geom_bond_atom_site_label_2
_geom_bond_distance
_geom_bond_site_symmetry_2
Hg1 S2 2.3341(17) .
Hg1 S1 2.3412(17) .
Hg1 O1 2.594(4) .
S1 C1 1.767(6) .
S2 C10 1.766(6) .
N1 C4 1.498(8) .
N1 C7 1.502(8) .
N1 C8 1.504(8) .
N1 C9 1.507(8) .
N2 C16 1.491(8) .
N2 C18 1.493(8) .
N2 C13 1.508(8) .
N2 C17 1.514(8) .
C1 C2 1.387(8) .
C1 C6 1.394(8) .
C2 C3 1.377(8) .
C2 H2 0.9500 .
C3 C4 1.395(8) .
C3 H3 0.9500 .
C4 C5 1.374(9) .
C5 C6 1.379(9) .
C5 H5 0.9500 .
C6 H6 0.9500 .
C7 H7A 0.9800 .
C7 H7B 0.9800 .
C7 H7C 0.9800 .
C8 H8A 0.9800 .
C8 H8B 0.9800 .
C8 H8C 0.9800 .
C9 H9A 0.9800 .
C9 H9B 0.9800 .
C9 H9C 0.9800 .
C10 C11 1.390(8) .
C10 C15 1.390(8) .
C11 C12 1.381(9) .
C11 H11 0.9500 .
C12 C13 1.374(9) .
C12 H12 0.9500 .
C13 C14 1.380(8) .
C14 C15 1.380(8) .
C14 H14 0.9500 .
C15 H15 0.9500 .
C16 H16A 0.9800 .
C16 H16B 0.9800 .
C16 H16C 0.9800 .
C17 H17A 0.9800 .
C17 H17B 0.9800 .
C17 H17C 0.9800 .
C18 H18A 0.9800 .
C18 H18B 0.9800 .
C18 H18C 0.9800 .
C19 O1 1.255(6) 2_756
C19 O1 1.255(6) .
C19 C20 1.548(12) .
C20 O2 1.257(5) .
C20 O2 1.257(5) 2_756
O3 H19 0.81(6) .
O3 H20 0.81(5) .
P1 F1 1.571(4) .
P1 F4 1.585(4) .
P1 F3 1.589(4) .
P1 F6 1.590(4) .
P1 F2 1.594(4) .
P1 F5 1.601(4) .

loop_
_geom_hbond_atom_site_label_D
_geom_hbond_atom_site_label_H
_geom_hbond_atom_site_label_A
_geom_hbond_distance_DH
_geom_hbond_distance_HA
_geom_hbond_distance_DA
_geom_hbond_angle_DHA
_geom_hbond_site_symmetry_A
O3 H19 O2 0.81(6) 2.14(4) 2.891(7) 153(7) 6_575
C14 H14 O2 0.95 2.55 3.378(7) 145.4 6_575
C18 H18B O2 0.98 2.49 3.408(9) 156.3 6_575
O3 H20 O1 0.81(5) 1.98(4) 2.753(7) 159(9) 5_766
C6 H6 F1 0.95 2.51 3.387(8) 154.2 5_766
C3 H3 O3 0.95 2.46 3.393(8) 169.0 .
C7 H7A O3 0.98 2.41 3.332(8) 155.8 .
C7 H7B F2 0.98 2.40 3.327(8) 157.4 2_755
C9 H9B F5 0.98 2.50 3.428(8) 158.1 2_755
C7 H7C F6 0.98 2.46 3.322(8) 146.5 8_566
C8 H8C F6 0.98 2.52 3.422(9) 153.8 8_556

loop_
_geom_torsion_atom_site_label_1
_geom_torsion_atom_site_label_2
_geom_torsion_atom_site_label_3
_geom_torsion_atom_site_label_4
_geom_torsion
_geom_torsion_site_symmetry_1
_geom_torsion_site_symmetry_4
O1 Hg1 S1 C1 -178.8(2) . .
O1 Hg1 S2 C10 -142.1(2) . .
Hg1 S1 C1 C2 -32.7(6) . .
Hg1 S1 C1 C6 151.1(5) . .
C6 C1 C2 C3 -0.6(9) . .
S1 C1 C2 C3 -176.8(5) . .
C1 C2 C3 C4 1.4(9) . .
C2 C3 C4 C5 -1.1(9) . .
C2 C3 C4 N1 179.0(5) . .
C7 N1 C4 C5 -121.0(6) . .
C8 N1 C4 C5 -1.5(8) . .
C9 N1 C4 C5 119.3(7) . .
C7 N1 C4 C3 59.0(7) . .
C8 N1 C4 C3 178.5(6) . .
C9 N1 C4 C3 -60.8(7) . .
C3 C4 C5 C6 0.0(10) . .
N1 C4 C5 C6 180.0(6) . .
C4 C5 C6 C1 0.8(10) . .
C2 C1 C6 C5 -0.5(10) . .
S1 C1 C6 C5 176.0(5) . .
Hg1 S2 C10 C11 148.6(5) . .
Hg1 S2 C10 C15 -37.0(6) . .
C15 C10 C11 C12 -0.9(10) . .
S2 C10 C11 C12 174.0(6) . .
C10 C11 C12 C13 1.2(11) . .
C11 C12 C13 C14 -1.2(10) . .
C11 C12 C13 N2 -178.1(6) . .
C16 N2 C13 C12 -20.1(8) . .
C18 N2 C13 C12 100.9(7) . .
C17 N2 C13 C12 -141.2(6) . .
C16 N2 C13 C14 162.9(6) . .
C18 N2 C13 C14 -76.1(7) . .
C17 N2 C13 C14 41.9(7) . .
C12 C13 C14 C15 0.9(9) . .
N2 C13 C14 C15 177.8(5) . .
C13 C14 C15 C10 -0.6(9) . .
C11 C10 C15 C14 0.6(9) . .
S2 C10 C15 C14 -173.8(5) . .
O1 C19 C20 O2 -41.1(3) 2_756 .
O1 C19 C20 O2 138.9(3) . .
O1 C19 C20 O2 138.9(3) 2_756 2_756
O1 C19 C20 O2 -41.1(3) . 2_756
O1 C19 O1 Hg1 -137.7(3) 2_756 .
C20 C19 O1 Hg1 42.3(3) . .
S2 Hg1 O1 C19 -91.5(4) . .
S1 Hg1 O1 C19 92.1(4) . .
